data_7225224
loop_
_publ_author_name
'Dar'in, Dmitry'
'Bakulina, Olga'
'Nikolskaya, Sofia'
'Gluzdikov, Ivan'
'Krasavin, Mikhail'

_publ_section_title
;
 The rare cis-configured trisubstituted lactam products obtained by the
 Castagnoli-Cushman reaction in N,N-dimethylformamide
;
_journal_name_full 'RSC Adv.'
_journal_paper_doi 10.1039/C6RA10249B
_journal_year 2016
_chemical_formula_moiety 'C14 H16 F N O3, C2 H3 N'
_chemical_formula_sum 'C16 H19 F N2 O3'
_chemical_formula_weight 306.33
_space_group_crystal_system monoclinic
_space_group_IT_number 14
_space_group_name_Hall '-P 2ybc'
_space_group_name_H-M_alt 'P 1 21/c 1'
_symmetry_space_group_name_Hall '-P 2ybc'
_symmetry_space_group_name_H-M 'P 1 21/c 1'
_atom_sites_solution_hydrogens geom
_audit_creation_date 2015-11-20
_audit_creation_method
;
Olex2 1.2
(compiled 2015.09.30 svn.r3233 for OlexSys, GUI svn.r5103)
;
_audit_update_record
;
2015-11-20 deposited with the CCDC.
2016-05-11 downloaded from the CCDC.
;
_cell_angle_alpha 90
_cell_angle_beta 90.365(3)
_cell_angle_gamma 90
_cell_formula_units_Z 4
_cell_length_a 10.6754(4)
_cell_length_b 8.1698(2)
_cell_length_c 17.8582(6)
_cell_measurement_reflns_used 2025
_cell_measurement_temperature 100(2)
_cell_measurement_theta_max 29.3950
_cell_measurement_theta_min 3.1310
_cell_volume 1557.49(9)
_computing_cell_refinement
;
CrysAlisPro, Agilent Technologies,
Version 1.171.36.32 (release 02-08-2013 CrysAlis171 .NET)
(compiled Aug  2 2013,16:46:58)
;
_computing_data_collection
;
CrysAlisPro, Agilent Technologies,
Version 1.171.36.32 (release 02-08-2013 CrysAlis171 .NET)
(compiled Aug  2 2013,16:46:58)
;
_computing_data_reduction
;
CrysAlisPro, Agilent Technologies,
Version 1.171.36.32 (release 02-08-2013 CrysAlis171 .NET)
(compiled Aug  2 2013,16:46:58)
;
_computing_molecular_graphics 'Olex2 (Dolomanov et al., 2009)'
_computing_publication_material 'Olex2 (Dolomanov et al., 2009)'
_computing_structure_refinement 'ShelXL (Sheldrick, 2015)'
_computing_structure_solution
;
Superflip (Palatinus & Chapuis, 2007;Palatinus & van der Lee, 2008;
Palatinus et al., 2012)
;
_diffrn_ambient_temperature 100(2)
_diffrn_detector_area_resol_mean 16.2096
_diffrn_measured_fraction_theta_full 0.981
_diffrn_measured_fraction_theta_max 0.975
_diffrn_measurement_details
;
  1 omega  -95.00  -61.00   1.0000  200.0000
omega____ theta____ kappa____ phi______ frames
    -      -20.2518  178.0000    0.0000 34

  2 omega  -44.00   74.00   1.0000  200.0000
omega____ theta____ kappa____ phi______ frames
    -       21.1893    0.0000  150.0000 118

  3 omega  -69.00   10.00   1.0000  200.0000
omega____ theta____ kappa____ phi______ frames
    -      -20.2518  -77.0000   60.0000 79

  4 omega  -73.00    8.00   1.0000  200.0000
omega____ theta____ kappa____ phi______ frames
    -      -20.2518  -77.0000  -60.0000 81
;
_diffrn_measurement_device_type 'Xcalibur, Eos'
_diffrn_measurement_method '\w scans'
_diffrn_orient_matrix_UB_11 -0.0132185000
_diffrn_orient_matrix_UB_12 -0.0285785000
_diffrn_orient_matrix_UB_13 -0.0367138000
_diffrn_orient_matrix_UB_21 0.0605491000
_diffrn_orient_matrix_UB_22 -0.0354589000
_diffrn_orient_matrix_UB_23 -0.0018217000
_diffrn_orient_matrix_UB_31 -0.0239338000
_diffrn_orient_matrix_UB_32 -0.0739271000
_diffrn_orient_matrix_UB_33 0.0150469000
_diffrn_radiation_monochromator graphite
_diffrn_radiation_type MoK\a
_diffrn_radiation_wavelength 0.71073
_diffrn_reflns_av_R_equivalents 0.0340
_diffrn_reflns_av_unetI/netI 0.0482
_diffrn_reflns_Laue_measured_fraction_full 0.981
_diffrn_reflns_Laue_measured_fraction_max 0.975
_diffrn_reflns_limit_h_max 13
_diffrn_reflns_limit_h_min -13
_diffrn_reflns_limit_k_max 10
_diffrn_reflns_limit_k_min -10
_diffrn_reflns_limit_l_max 23
_diffrn_reflns_limit_l_min -16
_diffrn_reflns_number 9759
_diffrn_reflns_point_group_measured_fraction_full 0.981
_diffrn_reflns_point_group_measured_fraction_max 0.975
_diffrn_reflns_theta_full 25.242
_diffrn_reflns_theta_max 27.497
_diffrn_reflns_theta_min 2.742
_diffrn_source 'Enhance (Mo) X-ray Source'
_exptl_absorpt_coefficient_mu 0.099
_exptl_absorpt_correction_T_max 1.00000
_exptl_absorpt_correction_T_min 0.99536
_exptl_absorpt_correction_type multi-scan
_exptl_absorpt_process_details
;
CrysAlisPro, Agilent Technologies,
Version 1.171.36.32 (release 02-08-2013 CrysAlis171 .NET)
(compiled Aug  2 2013,16:46:58)
Empirical absorption correction using spherical harmonics,
 implemented in SCALE3 ABSPACK scaling algorithm.
;
_exptl_crystal_colour colourless
_exptl_crystal_colour_primary colourless
_exptl_crystal_density_diffrn 1.306
_exptl_crystal_description prism
_exptl_crystal_F_000 648
_exptl_crystal_size_max 0.2
_exptl_crystal_size_mid 0.18
_exptl_crystal_size_min 0.1
_refine_diff_density_max 0.279
_refine_diff_density_min -0.226
_refine_diff_density_rms 0.046
_refine_ls_extinction_method none
_refine_ls_goodness_of_fit_ref 1.030
_refine_ls_hydrogen_treatment constr
_refine_ls_matrix_type full
_refine_ls_number_parameters 202
_refine_ls_number_reflns 3491
_refine_ls_number_restraints 0
_refine_ls_restrained_S_all 1.030
_refine_ls_R_factor_all 0.0712
_refine_ls_R_factor_gt 0.0453
_refine_ls_shift/su_max 0.000
_refine_ls_shift/su_mean 0.000
_refine_ls_structure_factor_coef Fsqd
_refine_ls_weighting_details 'w=1/[\s^2^(Fo^2^)+(0.0269P)^2^+0.5337P] where P=(Fo^2^+2Fc^2^)/3'
_refine_ls_weighting_scheme calc
_refine_ls_wR_factor_gt 0.0818
_refine_ls_wR_factor_ref 0.0912
_reflns_Friedel_coverage 0.000
_reflns_number_gt 2593
_reflns_number_total 3491
_reflns_threshold_expression 'I > 2\s(I)'
_cod_data_source_file c6ra10249b2.cif
_cod_data_source_block dvd73
_cod_database_code 7225224
_chemical_oxdiff_formula 'C19 H19 N1 o4'
_shelx_space_group_comment
;
The symmetry employed for this shelxl refinement is uniquely defined
by the following loop, which should always be used as a source of
symmetry information in preference to the above space-group names.
They are only intended as comments.
;
_reflns_odcompleteness_completeness 96.94
_reflns_odcompleteness_iscentric 1
_reflns_odcompleteness_theta 27.50
_olex2_refinement_description
;
1. Fixed Uiso
 At 1.2 times of:
  All C(H) groups, All C(H,H) groups
 At 1.5 times of:
  All C(H,H,H) groups, All O(H) groups
2.a Ternary CH refined with riding coordinates:
 C1(H1), C2(H2)
2.b Secondary CH2 refined with riding coordinates:
 C3(H3A,H3B), C6(H6A,H6B), C7(H7A,H7B)
2.c Aromatic/amide H refined with riding coordinates:
 C10(H10), C11(H11), C13(H13), C14(H14)
2.d Idealised Me refined as rotating group:
 C8(H8A,H8B,H8C), C2S(H2SA,H2SB,H2SC)
2.e Idealised tetrahedral OH refined as rotating group:
 O3(H3)
;
_shelx_shelxl_version_number 2014/7
_olex2_submission_special_instructions 'No special instructions were received'

loop_
_space_group_symop_operation_xyz
'x, y, z'
'-x, y+1/2, -z+1/2'
'-x, -y, -z'
'x, -y-1/2, z-1/2'

loop_
_atom_site_label
_atom_site_type_symbol
_atom_site_fract_x
_atom_site_fract_y
_atom_site_fract_z
_atom_site_U_iso_or_equiv
_atom_site_adp_type
_atom_site_occupancy
_atom_site_site_symmetry_order
_atom_site_calc_flag
_atom_site_refinement_flags_posn
F1 F -0.01069(9) -0.31149(11) 0.51678(6) 0.0284(3) Uani 1 1 d .
O1 O 0.45286(11) 0.41685(12) 0.38087(7) 0.0223(3) Uani 1 1 d .
O2 O 0.50560(11) -0.19532(12) 0.43182(7) 0.0216(3) Uani 1 1 d .
O3 O 0.43592(11) -0.29292(12) 0.32173(6) 0.0210(3) Uani 1 1 d .
H3 H 0.4387 -0.3831 0.3443 0.031 Uiso 1 1 calc GR
N1 N 0.31538(12) 0.21758(14) 0.34253(7) 0.0153(3) Uani 1 1 d .
C1 C 0.31029(14) 0.04110(17) 0.32759(9) 0.0148(3) Uani 1 1 d .
H1 H 0.2801 0.0239 0.2751 0.018 Uiso 1 1 calc R
C2 C 0.45231(14) -0.00835(17) 0.33238(9) 0.0151(3) Uani 1 1 d .
H2 H 0.4864 -0.0135 0.2804 0.018 Uiso 1 1 calc R
C3 C 0.51650(15) 0.13192(17) 0.37391(10) 0.0175(3) Uani 1 1 d .
H3A H 0.5299 0.1040 0.4273 0.021 Uiso 1 1 calc R
H3B H 0.5983 0.1581 0.3510 0.021 Uiso 1 1 calc R
C4 C 0.42689(15) 0.27304(17) 0.36585(9) 0.0161(3) Uani 1 1 d .
C5 C 0.46889(14) -0.17362(17) 0.36848(9) 0.0146(3) Uani 1 1 d .
C6 C 0.20251(15) 0.31922(18) 0.33733(10) 0.0203(4) Uani 1 1 d .
H6A H 0.2253 0.4342 0.3483 0.024 Uiso 1 1 calc R
H6B H 0.1423 0.2831 0.3759 0.024 Uiso 1 1 calc R
C7 C 0.13917(15) 0.3116(2) 0.26107(10) 0.0221(4) Uani 1 1 d .
H7A H 0.1129 0.1974 0.2510 0.026 Uiso 1 1 calc R
H7B H 0.0628 0.3803 0.2619 0.026 Uiso 1 1 calc R
C8 C 0.22303(17) 0.3690(3) 0.19833(11) 0.0362(5) Uani 1 1 d .
H8A H 0.1776 0.3615 0.1506 0.054 Uiso 1 1 calc GR
H8B H 0.2980 0.2998 0.1965 0.054 Uiso 1 1 calc GR
H8C H 0.2478 0.4828 0.2073 0.054 Uiso 1 1 calc GR
C9 C 0.22387(14) -0.04930(17) 0.38029(9) 0.0151(3) Uani 1 1 d .
C10 C 0.14772(14) -0.17220(18) 0.35096(10) 0.0179(4) Uani 1 1 d .
H10 H 0.1496 -0.1947 0.2988 0.021 Uiso 1 1 calc R
C11 C 0.06904(15) -0.26232(19) 0.39691(10) 0.0204(4) Uani 1 1 d .
H11 H 0.0177 -0.3470 0.3771 0.024 Uiso 1 1 calc R
C12 C 0.06787(15) -0.22535(19) 0.47155(10) 0.0194(4) Uani 1 1 d .
C13 C 0.14163(15) -0.10539(18) 0.50316(10) 0.0208(4) Uani 1 1 d .
H13 H 0.1385 -0.0835 0.5554 0.025 Uiso 1 1 calc R
C14 C 0.22061(15) -0.01734(18) 0.45677(9) 0.0181(4) Uani 1 1 d .
H14 H 0.2729 0.0655 0.4774 0.022 Uiso 1 1 calc R
N1S N 0.80898(15) 0.4177(2) 0.34620(9) 0.0355(4) Uani 1 1 d .
C1S C 0.76133(16) 0.4519(2) 0.40101(11) 0.0234(4) Uani 1 1 d .
C2S C 0.70302(16) 0.4959(2) 0.47172(10) 0.0254(4) Uani 1 1 d .
H2SA H 0.7673 0.5355 0.5067 0.038 Uiso 1 1 calc GR
H2SB H 0.6617 0.3995 0.4930 0.038 Uiso 1 1 calc GR
H2SC H 0.6409 0.5822 0.4631 0.038 Uiso 1 1 calc GR

loop_
_atom_site_aniso_label
_atom_site_aniso_U_11
_atom_site_aniso_U_22
_atom_site_aniso_U_33
_atom_site_aniso_U_23
_atom_site_aniso_U_13
_atom_site_aniso_U_12
F1 0.0268(5) 0.0286(5) 0.0299(6) 0.0046(5) 0.0098(5) -0.0048(4)
O1 0.0281(7) 0.0101(5) 0.0286(7) 0.0001(5) -0.0035(5) -0.0007(5)
O2 0.0296(7) 0.0160(5) 0.0192(7) 0.0019(5) -0.0019(5) 0.0024(5)
O3 0.0309(7) 0.0099(5) 0.0220(7) -0.0005(5) -0.0003(5) -0.0007(5)
N1 0.0175(7) 0.0102(6) 0.0181(8) 0.0007(5) -0.0027(6) 0.0024(5)
C1 0.0190(8) 0.0115(7) 0.0140(8) -0.0005(6) -0.0025(7) 0.0005(6)
C2 0.0189(8) 0.0114(7) 0.0149(9) 0.0000(6) 0.0021(7) -0.0001(6)
C3 0.0177(8) 0.0122(7) 0.0227(10) 0.0008(6) -0.0020(7) -0.0005(6)
C4 0.0228(8) 0.0127(7) 0.0127(8) 0.0016(6) 0.0011(7) 0.0009(6)
C5 0.0134(8) 0.0122(7) 0.0181(9) -0.0005(6) 0.0037(7) 0.0013(6)
C6 0.0202(8) 0.0152(7) 0.0254(10) 0.0013(7) -0.0002(7) 0.0046(6)
C7 0.0172(8) 0.0229(8) 0.0261(10) 0.0052(7) -0.0025(7) 0.0007(7)
C8 0.0295(10) 0.0483(12) 0.0308(12) 0.0178(10) -0.0053(9) -0.0059(9)
C9 0.0149(8) 0.0127(7) 0.0177(9) 0.0006(6) -0.0017(7) 0.0027(6)
C10 0.0171(8) 0.0176(7) 0.0189(9) -0.0013(7) -0.0015(7) 0.0019(6)
C11 0.0170(8) 0.0172(7) 0.0270(10) -0.0007(7) -0.0030(7) -0.0022(6)
C12 0.0162(8) 0.0169(7) 0.0251(10) 0.0057(7) 0.0044(7) 0.0013(6)
C13 0.0265(9) 0.0195(8) 0.0165(9) 0.0002(7) 0.0028(7) 0.0043(7)
C14 0.0218(9) 0.0133(7) 0.0192(9) -0.0013(6) -0.0015(7) 0.0002(6)
N1S 0.0379(10) 0.0453(10) 0.0233(10) 0.0042(8) -0.0002(8) 0.0011(8)
C1S 0.0225(9) 0.0224(8) 0.0252(11) 0.0054(8) -0.0066(8) -0.0016(7)
C2S 0.0244(9) 0.0263(9) 0.0254(11) -0.0018(8) -0.0032(8) 0.0040(7)

loop_
_atom_type_symbol
_atom_type_description
_atom_type_scat_dispersion_real
_atom_type_scat_dispersion_imag
_atom_type_scat_source
C C 0.0033 0.0016 'International Tables Vol C Tables 4.2.6.8 and 6.1.1.4'
H H 0.0000 0.0000 'International Tables Vol C Tables 4.2.6.8 and 6.1.1.4'
F F 0.0171 0.0103 'International Tables Vol C Tables 4.2.6.8 and 6.1.1.4'
N N 0.0061 0.0033 'International Tables Vol C Tables 4.2.6.8 and 6.1.1.4'
O O 0.0106 0.0060 'International Tables Vol C Tables 4.2.6.8 and 6.1.1.4'

loop_
_geom_angle_atom_site_label_1
_geom_angle_atom_site_label_2
_geom_angle_atom_site_label_3
_geom_angle
C5 O3 H3 109.5
C4 N1 C1 114.92(12)
C4 N1 C6 123.87(12)
C6 N1 C1 121.05(13)
N1 C1 H1 108.7
N1 C1 C2 102.02(12)
N1 C1 C9 112.85(12)
C2 C1 H1 108.7
C9 C1 H1 108.7
C9 C1 C2 115.62(12)
C1 C2 H2 108.5
C3 C2 C1 105.28(12)
C3 C2 H2 108.5
C5 C2 C1 111.38(12)
C5 C2 H2 108.5
C5 C2 C3 114.47(13)
C2 C3 H3A 110.9
C2 C3 H3B 110.9
H3A C3 H3B 108.9
C4 C3 C2 104.24(13)
C4 C3 H3A 110.9
C4 C3 H3B 110.9
O1 C4 N1 125.97(14)
O1 C4 C3 124.48(15)
N1 C4 C3 109.52(12)
O2 C5 O3 124.30(13)
O2 C5 C2 124.68(14)
O3 C5 C2 111.01(13)
N1 C6 H6A 108.9
N1 C6 H6B 108.9
N1 C6 C7 113.25(13)
H6A C6 H6B 107.7
C7 C6 H6A 108.9
C7 C6 H6B 108.9
C6 C7 H7A 109.0
C6 C7 H7B 109.0
H7A C7 H7B 107.8
C8 C7 C6 112.91(14)
C8 C7 H7A 109.0
C8 C7 H7B 109.0
C7 C8 H8A 109.5
C7 C8 H8B 109.5
C7 C8 H8C 109.5
H8A C8 H8B 109.5
H8A C8 H8C 109.5
H8B C8 H8C 109.5
C10 C9 C1 118.33(14)
C14 C9 C1 122.53(14)
C14 C9 C10 119.11(14)
C9 C10 H10 119.5
C11 C10 C9 120.92(16)
C11 C10 H10 119.5
C10 C11 H11 121.0
C12 C11 C10 117.92(15)
C12 C11 H11 121.0
F1 C12 C11 118.23(14)
F1 C12 C13 118.49(15)
C11 C12 C13 123.28(15)
C12 C13 H13 120.9
C12 C13 C14 118.22(16)
C14 C13 H13 120.9
C9 C14 H14 119.7
C13 C14 C9 120.55(15)
C13 C14 H14 119.7
N1S C1S C2S 178.83(19)
C1S C2S H2SA 109.5
C1S C2S H2SB 109.5
C1S C2S H2SC 109.5
H2SA C2S H2SB 109.5
H2SA C2S H2SC 109.5
H2SB C2S H2SC 109.5

loop_
_geom_bond_atom_site_label_1
_geom_bond_atom_site_label_2
_geom_bond_distance
F1 C12 1.3636(18)
O1 C4 1.2362(17)
O2 C5 1.2078(19)
O3 H3 0.8400
O3 C5 1.3293(18)
N1 C1 1.4671(18)
N1 C4 1.338(2)
N1 C6 1.4659(19)
C1 H1 1.0000
C1 C2 1.571(2)
C1 C9 1.514(2)
C2 H2 1.0000
C2 C3 1.525(2)
C2 C5 1.506(2)
C3 H3A 0.9900
C3 H3B 0.9900
C3 C4 1.504(2)
C6 H6A 0.9900
C6 H6B 0.9900
C6 C7 1.518(2)
C7 H7A 0.9900
C7 H7B 0.9900
C7 C8 1.513(2)
C8 H8A 0.9800
C8 H8B 0.9800
C8 H8C 0.9800
C9 C10 1.392(2)
C9 C14 1.391(2)
C10 H10 0.9500
C10 C11 1.389(2)
C11 H11 0.9500
C11 C12 1.367(2)
C12 C13 1.376(2)
C13 H13 0.9500
C13 C14 1.387(2)
C14 H14 0.9500
N1S C1S 1.141(2)
C1S C2S 1.456(3)
C2S H2SA 0.9800
C2S H2SB 0.9800
C2S H2SC 0.9800

loop_
_geom_torsion_atom_site_label_1
_geom_torsion_atom_site_label_2
_geom_torsion_atom_site_label_3
_geom_torsion_atom_site_label_4
_geom_torsion
F1 C12 C13 C14 -179.50(14)
N1 C1 C2 C3 17.93(15)
N1 C1 C2 C5 142.55(13)
N1 C1 C9 C10 139.17(14)
N1 C1 C9 C14 -42.7(2)
N1 C6 C7 C8 -60.16(18)
C1 N1 C4 O1 179.17(15)
C1 N1 C4 C3 -2.83(19)
C1 N1 C6 C7 -57.49(19)
C1 C2 C3 C4 -19.74(16)
C1 C2 C5 O2 -104.26(17)
C1 C2 C5 O3 74.80(16)
C1 C9 C10 C11 178.24(14)
C1 C9 C14 C13 -178.76(14)
C2 C1 C9 C10 -103.92(16)
C2 C1 C9 C14 74.17(18)
C2 C3 C4 O1 -167.39(15)
C2 C3 C4 N1 14.57(17)
C3 C2 C5 O2 15.0(2)
C3 C2 C5 O3 -165.91(13)
C4 N1 C1 C2 -9.76(17)
C4 N1 C1 C9 114.95(15)
C4 N1 C6 C7 127.44(15)
C5 C2 C3 C4 -142.40(13)
C6 N1 C1 C2 174.76(13)
C6 N1 C1 C9 -60.54(19)
C6 N1 C4 O1 -5.5(3)
C6 N1 C4 C3 172.51(14)
C9 C1 C2 C3 -104.91(15)
C9 C1 C2 C5 19.71(18)
C9 C10 C11 C12 0.7(2)
C10 C9 C14 C13 -0.7(2)
C10 C11 C12 F1 178.92(13)
C10 C11 C12 C13 -0.9(2)
C11 C12 C13 C14 0.3(2)
C12 C13 C14 C9 0.5(2)
C14 C9 C10 C11 0.1(2)
